data_1551160
loop_
_publ_author_name
'Mina R. Narouz'
'Kimberly M. Osten'
'Phillip J. Unsworth'
'Renee W. Y. Man'
'Kirsi Salorinne'
'Shinjiro Takano'
'Ryohei Tomihara'
'Sami Kaappa'
'Sami Malola'
'Cao-Thang Dinh'
'J. Daniel Padmos'
'Kennedy Ayoo'
'Patrick J. Garrett'
'Masakazu Nambo'
'J. Hugh Horton'
'Edward H. Sargent'
'Hannu Hakkinen'
'Tatsuya Tsukuda'
'Cathleen M. Crudden'

_publ_section_title
;
 N-heterocyclic carbene-functionalized magic-number gold nanoclusters
;
_journal_name_full 'Nature Chemistry'
_journal_page_first 419
_journal_page_last 425
_journal_paper_doi 10.1038/s41557-019-0246-5
_journal_volume 11
_journal_year 2019
_chemical_formula_sum 'C142 H129 Au11 Cl9 N2 P7'
_chemical_formula_weight 4565.94
_space_group_crystal_system triclinic
_space_group_IT_number 2
_space_group_name_Hall '-P 1'
_space_group_name_H-M_alt 'P -1'
_symmetry_space_group_name_Hall '-P 1'
_symmetry_space_group_name_H-M 'P -1'
_atom_sites_solution_hydrogens geom
_cell_angle_alpha 107.097(8)
_cell_angle_beta 95.666(8)
_cell_angle_gamma 92.215(7)
_cell_formula_units_Z 2
_cell_length_a 16.321(3)
_cell_length_b 16.896(3)
_cell_length_c 27.357(3)
_cell_measurement_reflns_used 20653
_cell_measurement_temperature 93(2)
_cell_measurement_theta_max 25.3
_cell_measurement_theta_min 2.1
_cell_volume 7157(2)
_computing_structure_refinement 'SHELXL-2018/3 (Sheldrick, 2018)'
_diffrn_ambient_temperature 93(2)
_diffrn_detector_area_resol_mean 28.5714
_diffrn_measured_fraction_theta_full 0.993
_diffrn_measured_fraction_theta_max 0.990
_diffrn_measurement_device_type 'Rigaku AFC11 with Saturn724+'
_diffrn_measurement_method \w
_diffrn_radiation_type MoK\a
_diffrn_radiation_wavelength 0.71075
_diffrn_reflns_av_R_equivalents 0.0669
_diffrn_reflns_av_unetI/netI 0.0662
_diffrn_reflns_Laue_measured_fraction_full 0.993
_diffrn_reflns_Laue_measured_fraction_max 0.990
_diffrn_reflns_limit_h_max 19
_diffrn_reflns_limit_h_min -19
_diffrn_reflns_limit_k_max 20
_diffrn_reflns_limit_k_min -20
_diffrn_reflns_limit_l_max 32
_diffrn_reflns_limit_l_min -32
_diffrn_reflns_number 96439
_diffrn_reflns_point_group_measured_fraction_full 0.993
_diffrn_reflns_point_group_measured_fraction_max 0.990
_diffrn_reflns_theta_full 25.242
_diffrn_reflns_theta_max 25.364
_diffrn_reflns_theta_min 2.055
_diffrn_source 'Rotating anode'
_exptl_absorpt_coefficient_mu 11.519
_exptl_absorpt_correction_T_max 0.455
_exptl_absorpt_correction_T_min 0.317
_exptl_absorpt_correction_type numerical
_exptl_absorpt_process_details 'NUMABS(Rigaku, 1999)'
_exptl_crystal_colour Red
_exptl_crystal_density_diffrn 2.119
_exptl_crystal_description Block
_exptl_crystal_F_000 4244
_exptl_crystal_size_max 0.16
_exptl_crystal_size_mid 0.12
_exptl_crystal_size_min 0.08
_refine_diff_density_max 5.597
_refine_diff_density_min -5.819
_refine_diff_density_rms 0.273
_refine_ls_extinction_coef .
_refine_ls_extinction_method none
_refine_ls_goodness_of_fit_ref 1.102
_refine_ls_hydrogen_treatment constr
_refine_ls_matrix_type full
_refine_ls_number_parameters 1329
_refine_ls_number_reflns 25999
_refine_ls_number_restraints 974
_refine_ls_restrained_S_all 1.086
_refine_ls_R_factor_all 0.0749
_refine_ls_R_factor_gt 0.0679
_refine_ls_shift/su_max 0.002
_refine_ls_shift/su_mean 0.000
_refine_ls_structure_factor_coef Fsqd
_refine_ls_weighting_details 'w=1/[\s^2^(Fo^2^)+(0.0752P)^2^+105.7064P] where P=(Fo^2^+2Fc^2^)/3'
_refine_ls_weighting_scheme calc
_refine_ls_wR_factor_gt 0.1727
_refine_ls_wR_factor_ref 0.1785
_reflns_Friedel_coverage 0.000
_reflns_Friedel_fraction_full .
_reflns_Friedel_fraction_max .
_reflns_number_gt 22956
_reflns_number_total 25999
_reflns_threshold_expression 'I > 2\s(I)'
_cod_data_source_file 41557_2019_246_MOESM14_ESM.cif
_cod_data_source_block shelxs_sq
_cod_depositor_comments
;
The following automatic conversions were performed:

'_exptl_absorpt_correction_type' value 'Numerical' changed to
'numerical' according to the built-in table from CIF Core dictionary
named 'cif_core.dic' version 2.4.5 from 2014-11-21.

Automatic conversion script
Id: cif_fix_values 6524 2018-11-02 12:15:13Z antanas 
;
_cod_database_code 1551160
_shelx_space_group_comment
;
The symmetry employed for this shelxl refinement is uniquely defined
by the following loop, which should always be used as a source of
symmetry information in preference to the above space-group names.
They are only intended as comments.
;

loop_
_space_group_symop_operation_xyz
'x, y, z'
'-x, -y, -z'

loop_
_atom_site_label
_atom_site_type_symbol
_atom_site_fract_x
_atom_site_fract_y
_atom_site_fract_z
_atom_site_U_iso_or_equiv
_atom_site_adp_type
_atom_site_occupancy
_atom_site_site_symmetry_order
_atom_site_calc_flag
_atom_site_refinement_flags_posn
_atom_site_refinement_flags_adp
_atom_site_refinement_flags_occupancy
_atom_site_disorder_assembly
_atom_site_disorder_group
Au1 Au 0.77624(3) 0.92522(3) 0.24227(2) 0.02942(12) Uani 1 1 d . . . . .
Au2 Au 0.66363(3) 0.99841(4) 0.30355(2) 0.03888(14) Uani 1 1 d . . . . .
Au3 Au 0.61648(3) 0.87775(3) 0.20338(2) 0.03448(13) Uani 1 1 d . . . . .
Au4 Au 0.69148(5) 0.82383(4) 0.28493(2) 0.0535(3) Uani 0.988(3) 1 d . . . A .
Au5 Au 0.82633(3) 0.94464(4) 0.34177(2) 0.03610(13) Uani 1 1 d . . . . .
Au6 Au 0.81632(3) 1.08541(3) 0.29823(2) 0.03922(14) Uani 1 1 d . . . . .
Au7 Au 0.70012(3) 1.03095(3) 0.20112(2) 0.03295(13) Uani 1 1 d . . . . .
Au8 Au 0.75485(3) 0.79226(3) 0.15993(2) 0.03588(13) Uani 1 1 d . . . . .
Au9A Au 0.8525(3) 0.79762(11) 0.25919(10) 0.0315(7) Uani 0.725(19) 1 d . . P A .
Au9B Au 0.8781(8) 0.8047(4) 0.2483(5) 0.0440(17) Uani 0.275(19) 1 d . . P A 1
Au10 Au 0.93893(3) 0.96280(4) 0.26453(2) 0.03754(14) Uani 1 1 d . . . . .
Au11 Au 0.84853(3) 0.95381(4) 0.16632(2) 0.03486(13) Uani 1 1 d . . . . .
Cl1 Cl 0.4785(2) 0.8339(3) 0.16607(16) 0.0544(10) Uani 1 1 d . . . . .
Cl2 Cl 0.8739(2) 0.9513(3) 0.42698(13) 0.0526(10) Uani 1 1 d . . . . .
P1 P 0.5706(2) 1.0563(3) 0.35858(14) 0.0468(10) Uani 1 1 d . . . . .
P3 P 0.8624(3) 1.2164(3) 0.34962(17) 0.0536(11) Uani 1 1 d . . . . .
P4 P 0.6258(2) 1.1110(2) 0.16129(15) 0.0394(8) Uani 1 1 d . . . . .
P5 P 0.7238(3) 0.6851(2) 0.08558(14) 0.0423(9) Uani 1 1 d . . . . .
P6 P 0.9163(4) 0.6883(3) 0.27468(19) 0.0626(12) Uani 1 1 d . . . . .
P7 P 1.0785(2) 0.9944(3) 0.28323(14) 0.0456(10) Uani 1 1 d . . . . .
P8 P 0.9080(2) 0.9758(3) 0.09898(13) 0.0368(8) Uani 1 1 d . . . . .
C1A C 0.4988(6) 1.1200(7) 0.3360(4) 0.053(4) Uani 1 1 d G . . . .
C1B C 0.5309(5) 1.1757(8) 0.3130(4) 0.055(4) Uani 1 1 d G . . . .
H1B H 0.587928 1.177721 0.308758 0.066 Uiso 1 1 calc R U . . .
C1C C 0.4795(8) 1.2286(7) 0.2963(5) 0.075(6) Uani 1 1 d G . . . .
H1C H 0.501454 1.266680 0.280582 0.090 Uiso 1 1 calc R U . . .
C1D C 0.3961(7) 1.2257(9) 0.3025(6) 0.083(7) Uani 1 1 d G . . . .
H1D H 0.360982 1.261781 0.291103 0.100 Uiso 1 1 calc R U . . .
C1E C 0.3640(5) 1.1699(11) 0.3255(7) 0.123(12) Uani 1 1 d G . . . .
H1E H 0.306982 1.167922 0.329800 0.148 Uiso 1 1 calc R U . . .
C1F C 0.4154(7) 1.1171(9) 0.3423(6) 0.083(7) Uani 1 1 d G . . . .
H1F H 0.393455 1.078962 0.357977 0.100 Uiso 1 1 calc R U . . .
C1G C 0.6192(7) 1.1202(7) 0.4203(3) 0.054(4) Uani 1 1 d G . . . .
C1H C 0.6887(7) 1.0928(7) 0.4422(4) 0.059(5) Uani 1 1 d G . . . .
H1H H 0.709273 1.041496 0.424722 0.071 Uiso 1 1 calc R U . . .
C1I C 0.7282(7) 1.1404(10) 0.4897(4) 0.079(7) Uani 1 1 d G . . . .
H1I H 0.775730 1.121625 0.504732 0.095 Uiso 1 1 calc R U . . .
C1J C 0.6982(9) 1.2154(9) 0.5153(3) 0.084(7) Uani 1 1 d G . . . .
H1J H 0.725178 1.247969 0.547813 0.101 Uiso 1 1 calc R U . . .
C1K C 0.6287(10) 1.2429(7) 0.4934(5) 0.104(9) Uani 1 1 d G . . . .
H1K H 0.608170 1.294187 0.510883 0.125 Uiso 1 1 calc R U . . .
C1L C 0.5892(8) 1.1953(8) 0.4459(5) 0.078(6) Uani 1 1 d G . . . .
H1L H 0.541712 1.214060 0.430872 0.094 Uiso 1 1 calc R U . . .
C1M C 0.5059(7) 0.9803(7) 0.3741(4) 0.054(4) Uani 1 1 d G . . . .
C1N C 0.4798(8) 0.9954(8) 0.4226(4) 0.073(6) Uani 1 1 d G . . . .
H1N H 0.498636 1.045204 0.449001 0.087 Uiso 1 1 calc R U . . .
C1O C 0.4263(8) 0.9375(11) 0.4327(4) 0.098(8) Uani 1 1 d G . . . .
H1O H 0.408498 0.947858 0.465866 0.117 Uiso 1 1 calc R U . . .
C1P C 0.3988(8) 0.8646(9) 0.3941(6) 0.100(9) Uani 1 1 d G . . . .
H1P H 0.362191 0.825081 0.400957 0.120 Uiso 1 1 calc R U . . .
C1Q C 0.4248(8) 0.8495(7) 0.3455(5) 0.094(8) Uani 1 1 d G . . . .
H1Q H 0.406023 0.799649 0.319181 0.113 Uiso 1 1 calc R U . . .
C1R C 0.4784(7) 0.9073(8) 0.3355(4) 0.065(5) Uani 1 1 d G . . . .
H1R H 0.496163 0.896994 0.302315 0.078 Uiso 1 1 calc R U . . .
C2A C 0.6252(9) 0.7458(10) 0.3162(5) 0.088(5) Uani 1 1 d D U . . .
N2AA N 0.6328(13) 0.7527(12) 0.3687(6) 0.070(5) Uani 0.67(3) 1 d D U P A 1
N2BA N 0.5744(13) 0.6768(12) 0.2847(7) 0.075(5) Uani 0.67(3) 1 d D U P A 1
C2BA C 0.5838(15) 0.6831(13) 0.3702(10) 0.089(6) Uani 0.67(3) 1 d DG U P A 1
C2CA C 0.5712(16) 0.6539(15) 0.4116(8) 0.094(7) Uani 0.67(3) 1 d G U P A 1
H2CA H 0.597248 0.682956 0.445056 0.113 Uiso 0.67(3) 1 calc R U P A 1
C2DA C 0.5205(18) 0.5824(17) 0.4040(8) 0.096(8) Uani 0.67(3) 1 d G U P A 1
H2DA H 0.511833 0.562471 0.432273 0.115 Uiso 0.67(3) 1 calc R U P A 1
C2EA C 0.4824(19) 0.5399(16) 0.3550(9) 0.102(8) Uani 0.67(3) 1 d G U P A 1
H2EA H 0.447686 0.491022 0.349827 0.122 Uiso 0.67(3) 1 calc R U P A 1
C2FA C 0.4950(18) 0.5691(17) 0.3136(7) 0.094(7) Uani 0.67(3) 1 d G U P A 1
H2FA H 0.468952 0.540056 0.280163 0.112 Uiso 0.67(3) 1 calc R U P A 1
C2GA C 0.5457(16) 0.6406(16) 0.3212(9) 0.085(6) Uani 0.67(3) 1 d DG U P A 1
N2AB N 0.629(2) 0.7474(18) 0.3688(7) 0.076(6) Uani 0.33(3) 1 d D U P A 3
N2BB N 0.5562(19) 0.689(2) 0.2912(10) 0.077(7) Uani 0.33(3) 1 d D U P A 3
C2BB C 0.565(2) 0.6921(19) 0.374(2) 0.088(6) Uani 0.33(3) 1 d DG U P A 3
C2CB C 0.545(3) 0.6720(18) 0.4177(17) 0.099(8) Uani 0.33(3) 1 d G U P A 3
H2CB H 0.576721 0.696195 0.450051 0.119 Uiso 0.33(3) 1 calc R U P A 3
C2DB C 0.477(3) 0.617(3) 0.4137(13) 0.103(9) Uani 0.33(3) 1 d G U P A 3
H2DB H 0.463385 0.602889 0.443242 0.123 Uiso 0.33(3) 1 calc R U P A 3
C2EB C 0.430(3) 0.581(3) 0.3664(14) 0.105(9) Uani 0.33(3) 1 d G U P A 3
H2EB H 0.384453 0.543348 0.363599 0.126 Uiso 0.33(3) 1 calc R U P A 3
C2FB C 0.451(4) 0.601(3) 0.3231(14) 0.097(8) Uani 0.33(3) 1 d G U P A 3
H2FB H 0.418855 0.577114 0.290762 0.116 Uiso 0.33(3) 1 calc R U P A 3
C2GB C 0.518(3) 0.657(2) 0.3271(17) 0.088(7) Uani 0.33(3) 1 d DG U P A 3
C2H C 0.6814(10) 0.8138(12) 0.4081(6) 0.065(4) Uani 1 1 d D . . . .
H2H H 0.706056 0.854833 0.392744 0.078 Uiso 1 1 calc R U . A 1
C2I C 0.6355(12) 0.8609(12) 0.4525(7) 0.075(5) Uani 1 1 d D . . . .
H2I1 H 0.673860 0.902065 0.478038 0.112 Uiso 1 1 calc R U . . .
H2I2 H 0.590889 0.889006 0.439311 0.112 Uiso 1 1 calc R U . . .
H2I3 H 0.612111 0.821716 0.468521 0.112 Uiso 1 1 calc R U . . .
C2J C 0.7522(11) 0.7710(13) 0.4295(8) 0.076(5) Uani 1 1 d D . . . .
H2J1 H 0.787262 0.812283 0.457136 0.114 Uiso 1 1 calc R U . . .
H2J2 H 0.728996 0.728469 0.443074 0.114 Uiso 1 1 calc R U . . .
H2J3 H 0.785252 0.744871 0.401837 0.114 Uiso 1 1 calc R U . . .
C2K C 0.5370(10) 0.6688(11) 0.2356(7) 0.068(4) Uani 1 1 d D . . . .
H2K H 0.565266 0.711124 0.222817 0.081 Uiso 1 1 calc R U . A 1
C2L C 0.5624(17) 0.5830(13) 0.2056(9) 0.109(8) Uani 1 1 d D . . . .
H2L1 H 0.539351 0.569651 0.169397 0.164 Uiso 1 1 calc R U . . .
H2L2 H 0.622742 0.583700 0.207856 0.164 Uiso 1 1 calc R U . . .
H2L3 H 0.541301 0.541057 0.220294 0.164 Uiso 1 1 calc R U . . .
C2M C 0.4454(10) 0.6675(17) 0.2201(8) 0.102(8) Uani 1 1 d D . . . .
H2M1 H 0.435373 0.661234 0.183173 0.152 Uiso 1 1 calc R U . . .
H2M2 H 0.416907 0.620835 0.227385 0.152 Uiso 1 1 calc R U . . .
H2M3 H 0.424402 0.719628 0.239600 0.152 Uiso 1 1 calc R U . . .
C3A C 0.9155(7) 1.2804(6) 0.3178(4) 0.051(4) Uani 1 1 d G . . . .
C3B C 0.9506(7) 1.2409(5) 0.2735(4) 0.050(3) Uani 1 1 d G . . . .
H3B H 0.943708 1.182208 0.259468 0.061 Uiso 1 1 calc R U . . .
C3C C 0.9959(6) 1.2873(7) 0.2498(3) 0.058(4) Uani 1 1 d G . . . .
H3C H 1.019978 1.260333 0.219526 0.069 Uiso 1 1 calc R U . . .
C3D C 1.0061(7) 1.3732(7) 0.2703(4) 0.064(4) Uani 1 1 d G . . . .
H3D H 1.037057 1.404901 0.254094 0.076 Uiso 1 1 calc R U . . .
C3E C 0.9709(8) 1.4127(5) 0.3146(5) 0.076(6) Uani 1 1 d G . . . .
H3E H 0.977868 1.471345 0.328604 0.091 Uiso 1 1 calc R U . . .
C3F C 0.9256(8) 1.3662(6) 0.3383(4) 0.078(7) Uani 1 1 d G . . . .
H3F H 0.901596 1.393221 0.368547 0.093 Uiso 1 1 calc R U . . .
C3G C 0.7855(8) 1.2852(7) 0.3780(5) 0.064(4) Uani 1 1 d G . . . .
C3H C 0.7924(9) 1.3273(9) 0.4303(5) 0.088(6) Uani 1 1 d G . . . .
H3H H 0.836188 1.317541 0.452867 0.106 Uiso 1 1 calc R U . . .
C3I C 0.7351(11) 1.3838(9) 0.4496(4) 0.119(9) Uani 1 1 d G . . . .
H3I H 0.739823 1.412596 0.485374 0.142 Uiso 1 1 calc R U . . .
C3J C 0.6710(9) 1.3982(8) 0.4166(6) 0.090(6) Uani 1 1 d G . . . .
H3J H 0.631879 1.436751 0.429771 0.108 Uiso 1 1 calc R U . . .
C3K C 0.6641(8) 1.3560(9) 0.3642(5) 0.090(6) Uani 1 1 d G . . . .
H3K H 0.620300 1.365851 0.341661 0.108 Uiso 1 1 calc R U . . .
C3L C 0.7214(8) 1.2996(8) 0.3449(4) 0.074(5) Uani 1 1 d G . . . .
H3L H 0.716665 1.270795 0.309152 0.089 Uiso 1 1 calc R U . . .
C3M C 0.9343(8) 1.2149(8) 0.4044(4) 0.065(5) Uani 1 1 d G . . . .
C3N C 0.9089(7) 1.1662(8) 0.4339(5) 0.064(5) Uani 1 1 d G . . . .
H3N H 0.858513 1.132640 0.423485 0.077 Uiso 1 1 calc R U . . .
C3O C 0.9574(9) 1.1666(9) 0.4787(5) 0.088(7) Uani 1 1 d G . . . .
H3O H 0.940076 1.133313 0.498940 0.105 Uiso 1 1 calc R U . . .
C3P C 1.0312(9) 1.2157(10) 0.4940(5) 0.107(8) Uani 1 1 d G . . . .
H3P H 1.064292 1.215928 0.524632 0.129 Uiso 1 1 calc R U . . .
C3Q C 1.0565(8) 1.2643(10) 0.4644(6) 0.130(12) Uani 1 1 d G . . . .
H3Q H 1.106946 1.297871 0.474869 0.156 Uiso 1 1 calc R U . . .
C3R C 1.0081(9) 1.2639(9) 0.4196(5) 0.093(7) Uani 1 1 d G . . . .
H3R H 1.025384 1.297199 0.399414 0.111 Uiso 1 1 calc R U . . .
C4A C 0.6334(7) 1.0913(7) 0.0922(3) 0.047(4) Uani 1 1 d G . . . .
C4B C 0.6034(7) 1.0134(6) 0.0600(4) 0.060(5) Uani 1 1 d G . . . .
H4B H 0.583660 0.972308 0.074178 0.071 Uiso 1 1 calc R U . . .
C4C C 0.6022(8) 0.9955(7) 0.0069(4) 0.073(6) Uani 1 1 d G . . . .
H4C H 0.581693 0.942284 -0.015079 0.088 Uiso 1 1 calc R U . . .
C4D C 0.6310(8) 1.0556(10) -0.0139(3) 0.076(7) Uani 1 1 d G . . . .
H4D H 0.630240 1.043425 -0.050121 0.091 Uiso 1 1 calc R U . . .
C4E C 0.6610(7) 1.1335(9) 0.0183(5) 0.085(8) Uani 1 1 d G . . . .
H4E H 0.680755 1.174591 0.004094 0.103 Uiso 1 1 calc R U . . .
C4F C 0.6622(7) 1.1514(7) 0.0713(5) 0.062(5) Uani 1 1 d G . . . .
H4F H 0.682723 1.204617 0.093352 0.075 Uiso 1 1 calc R U . . .
C4G C 0.5148(5) 1.0964(7) 0.1644(4) 0.044(4) Uani 1 1 d G . . . .
C4H C 0.4872(6) 1.0510(7) 0.1953(4) 0.054(4) Uani 1 1 d G . . . .
H4H H 0.525707 1.027264 0.214200 0.064 Uiso 1 1 calc R U . . .
C4I C 0.4032(6) 1.0403(8) 0.1984(5) 0.078(6) Uani 1 1 d G . . . .
H4I H 0.384310 1.009268 0.219447 0.094 Uiso 1 1 calc R U . . .
C4J C 0.3468(4) 1.0750(9) 0.1706(5) 0.078(7) Uani 1 1 d G . . . .
H4J H 0.289361 1.067707 0.172774 0.093 Uiso 1 1 calc R U . . .
C4K C 0.3744(6) 1.1204(9) 0.1398(5) 0.094(9) Uani 1 1 d G . . . .
H4K H 0.335808 1.144144 0.120853 0.113 Uiso 1 1 calc R U . . .
C4L C 0.4583(7) 1.1311(8) 0.1367(4) 0.080(7) Uani 1 1 d G . . . .
H4L H 0.477205 1.162140 0.115604 0.096 Uiso 1 1 calc R U . . .
C4M C 0.6574(8) 1.2204(6) 0.1898(5) 0.054(4) Uani 1 1 d G . . . .
C4N C 0.6020(7) 1.2822(8) 0.1985(6) 0.077(5) Uani 1 1 d G . . . .
H4N H 0.544383 1.267791 0.190067 0.092 Uiso 1 1 calc R U . . .
C4O C 0.6309(11) 1.3650(7) 0.2194(7) 0.126(10) Uani 1 1 d G . . . .
H4O H 0.592992 1.407176 0.225393 0.151 Uiso 1 1 calc R U . . .
C4P C 0.7151(12) 1.3860(6) 0.2317(7) 0.130(10) Uani 1 1 d G . . . .
H4P H 0.734870 1.442617 0.246069 0.156 Uiso 1 1 calc R U . . .
C4Q C 0.7705(8) 1.3243(9) 0.2230(7) 0.116(9) Uani 1 1 d G . . . .
H4Q H 0.828142 1.338675 0.231419 0.140 Uiso 1 1 calc R U . . .
C4R C 0.7417(7) 1.2415(8) 0.2020(6) 0.102(8) Uani 1 1 d G . . . .
H4R H 0.779535 1.199288 0.196093 0.122 Uiso 1 1 calc R U . . .
C5A C 0.6509(6) 0.7092(6) 0.0377(3) 0.044(4) Uani 1 1 d G . . . .
C5B C 0.6475(6) 0.6689(6) -0.0147(4) 0.054(4) Uani 1 1 d G . . . .
H5B H 0.686513 0.629746 -0.027160 0.064 Uiso 1 1 calc R U . . .
C5C C 0.5870(7) 0.6860(7) -0.0490(3) 0.065(5) Uani 1 1 d G . . . .
H5C H 0.584711 0.658412 -0.084800 0.078 Uiso 1 1 calc R U . . .
C5D C 0.5300(6) 0.7433(8) -0.0308(4) 0.062(5) Uani 1 1 d G . . . .
H5D H 0.488623 0.754940 -0.054155 0.074 Uiso 1 1 calc R U . . .
C5E C 0.5333(6) 0.7836(7) 0.0217(4) 0.060(5) Uani 1 1 d G . . . .
H5E H 0.494337 0.822804 0.034130 0.072 Uiso 1 1 calc R U . . .
C5F C 0.5938(6) 0.7666(6) 0.0559(3) 0.047(4) Uani 1 1 d G . . . .
H5F H 0.596138 0.794139 0.091772 0.056 Uiso 1 1 calc R U . . .
C5G C 0.8129(7) 0.6492(7) 0.0514(4) 0.058(4) Uani 1 1 d G . . . .
C5H C 0.8787(8) 0.7075(6) 0.0578(5) 0.075(5) Uani 1 1 d G . . . .
H5H H 0.876768 0.762331 0.079939 0.090 Uiso 1 1 calc R U . . .
C5I C 0.9474(8) 0.6854(9) 0.0319(6) 0.100(7) Uani 1 1 d G . . . .
H5I H 0.992356 0.725231 0.036263 0.119 Uiso 1 1 calc R U . . .
C5J C 0.9502(9) 0.6052(11) -0.0005(5) 0.107(7) Uani 1 1 d G . . . .
H5J H 0.997148 0.590108 -0.018212 0.128 Uiso 1 1 calc R U . . .
C5K C 0.8844(10) 0.5469(8) -0.0069(5) 0.101(7) Uani 1 1 d G . . . .
H5K H 0.886353 0.492083 -0.029011 0.122 Uiso 1 1 calc R U . . .
C5L C 0.8157(8) 0.5690(7) 0.0190(5) 0.080(5) Uani 1 1 d G . . . .
H5L H 0.770764 0.529182 0.014664 0.096 Uiso 1 1 calc R U . . .
C5M C 0.6788(8) 0.5893(7) 0.0921(5) 0.065(5) Uani 1 1 d G . . . .
C5N C 0.6033(8) 0.5526(8) 0.0655(5) 0.071(5) Uani 1 1 d G . . . .
H5N H 0.571689 0.579718 0.044925 0.085 Uiso 1 1 calc R U . . .
C5O C 0.5739(8) 0.4763(9) 0.0689(6) 0.102(9) Uani 1 1 d G . . . .
H5O H 0.522305 0.451274 0.050694 0.123 Uiso 1 1 calc R U . . .
C5P C 0.6201(11) 0.4367(9) 0.0989(8) 0.172(18) Uani 1 1 d G . . . .
H5P H 0.600070 0.384572 0.101266 0.207 Uiso 1 1 calc R U . . .
C5Q C 0.6956(11) 0.4734(10) 0.1255(8) 0.177(19) Uani 1 1 d G . . . .
H5Q H 0.727218 0.446314 0.146069 0.212 Uiso 1 1 calc R U . . .
C5R C 0.7250(8) 0.5497(10) 0.1221(6) 0.111(10) Uani 1 1 d G . . . .
H5R H 0.776604 0.574758 0.140301 0.134 Uiso 1 1 calc R U . . .
C6A C 0.9233(9) 0.6061(7) 0.2153(4) 0.082(7) Uani 1 1 d G . . . .
C6B C 0.9464(8) 0.6275(6) 0.1730(4) 0.050(4) Uani 1 1 d G . . . .
H6B H 0.955939 0.684224 0.175038 0.060 Uiso 1 1 calc R U . . .
C6C C 0.9554(9) 0.5658(8) 0.1277(4) 0.083(7) Uani 1 1 d G . . . .
H6C H 0.971221 0.580368 0.098803 0.100 Uiso 1 1 calc R U . . .
C6D C 0.9414(12) 0.4827(7) 0.1247(4) 0.101(9) Uani 1 1 d G . . . .
H6D H 0.947654 0.440553 0.093773 0.121 Uiso 1 1 calc R U . . .
C6E C 0.9184(12) 0.4614(6) 0.1670(5) 0.110(10) Uani 1 1 d G . . . .
H6E H 0.908803 0.404593 0.164978 0.131 Uiso 1 1 calc R U . . .
C6F C 0.9093(11) 0.5230(8) 0.2123(4) 0.089(7) Uani 1 1 d G . . . .
H6F H 0.893520 0.508449 0.241213 0.106 Uiso 1 1 calc R U . . .
C6G C 0.8634(9) 0.6408(7) 0.3165(5) 0.069(4) Uani 1 1 d G U . . .
C6H C 0.7807(9) 0.6131(8) 0.3029(4) 0.078(5) Uani 1 1 d G U . . .
H6H H 0.751138 0.622135 0.273506 0.094 Uiso 1 1 calc R U . . .
C6I C 0.7411(7) 0.5720(8) 0.3321(6) 0.089(5) Uani 1 1 d G U . . .
H6I H 0.684596 0.553058 0.322788 0.106 Uiso 1 1 calc R U . . .
C6J C 0.7844(10) 0.5588(9) 0.3751(5) 0.090(6) Uani 1 1 d G U . . .
H6J H 0.757353 0.530735 0.395104 0.108 Uiso 1 1 calc R U . . .
C6K C 0.8671(10) 0.5866(10) 0.3888(5) 0.099(6) Uani 1 1 d G U . . .
H6K H 0.896653 0.577488 0.418138 0.119 Uiso 1 1 calc R U . . .
C6L C 0.9066(7) 0.6276(9) 0.3595(5) 0.082(5) Uani 1 1 d G U . . .
H6L H 0.963197 0.646564 0.368857 0.099 Uiso 1 1 calc R U . . .
C6M C 1.0184(8) 0.7101(8) 0.3048(5) 0.067(4) Uani 1 1 d G U . . .
C6N C 1.0770(10) 0.6531(8) 0.2896(5) 0.093(6) Uani 1 1 d G U . . .
H6N H 1.061509 0.601810 0.263723 0.111 Uiso 1 1 calc R U . . .
C6O C 1.1583(9) 0.6710(12) 0.3123(7) 0.140(10) Uani 1 1 d G U . . .
H6O H 1.198356 0.631936 0.301854 0.168 Uiso 1 1 calc R U . . .
C6P C 1.1810(8) 0.7459(13) 0.3501(7) 0.139(9) Uani 1 1 d G U . . .
H6P H 1.236568 0.758168 0.365619 0.167 Uiso 1 1 calc R U . . .
C6Q C 1.1224(12) 0.8030(9) 0.3654(6) 0.122(8) Uani 1 1 d G U . . .
H6Q H 1.137933 0.854275 0.391253 0.147 Uiso 1 1 calc R U . . .
C6R C 1.0411(10) 0.7851(8) 0.3427(5) 0.102(7) Uani 1 1 d G U . . .
H6R H 1.001085 0.824151 0.353122 0.123 Uiso 1 1 calc R U . . .
C7A C 1.1177(6) 1.0891(6) 0.2718(4) 0.052(4) Uani 1 1 d G . . . .
C7B C 1.1298(6) 1.0893(6) 0.2223(3) 0.046(4) Uani 1 1 d G . . . .
H7B H 1.116283 1.040445 0.194097 0.056 Uiso 1 1 calc R U . . .
C7C C 1.1617(6) 1.1611(7) 0.2139(4) 0.062(5) Uani 1 1 d G . . . .
H7C H 1.169967 1.161309 0.180042 0.074 Uiso 1 1 calc R U . . .
C7D C 1.1815(6) 1.2327(6) 0.2551(6) 0.074(6) Uani 1 1 d G . . . .
H7D H 1.203298 1.281726 0.249388 0.089 Uiso 1 1 calc R U . . .
C7E C 1.1694(7) 1.2324(6) 0.3046(5) 0.078(7) Uani 1 1 d G . . . .
H7E H 1.182945 1.281282 0.332790 0.094 Uiso 1 1 calc R U . . .
C7F C 1.1375(7) 1.1606(8) 0.3130(3) 0.065(5) Uani 1 1 d G . . . .
H7F H 1.129261 1.160420 0.346846 0.078 Uiso 1 1 calc R U . . .
C7G C 1.1415(5) 0.9125(6) 0.2480(4) 0.050(4) Uani 1 1 d G . . . .
C7H C 1.1071(5) 0.8313(7) 0.2341(4) 0.060(5) Uani 1 1 d G . . . .
H7H H 1.051556 0.820704 0.239247 0.072 Uiso 1 1 calc R U . . .
C7I C 1.1541(7) 0.7657(6) 0.2127(5) 0.073(6) Uani 1 1 d G . . . .
H7I H 1.130591 0.710217 0.203219 0.087 Uiso 1 1 calc R U . . .
C7J C 1.2354(7) 0.7812(7) 0.2052(4) 0.073(6) Uani 1 1 d G . . . .
H7J H 1.267512 0.736370 0.190557 0.088 Uiso 1 1 calc R U . . .
C7K C 1.2698(5) 0.8624(8) 0.2191(4) 0.055(5) Uani 1 1 d G . . . .
H7K H 1.325399 0.873010 0.213924 0.066 Uiso 1 1 calc R U . . .
C7L C 1.2229(6) 0.9280(6) 0.2405(4) 0.047(4) Uani 1 1 d G . . . .
H7L H 1.246365 0.983498 0.249951 0.057 Uiso 1 1 calc R U . . .
C7M C 1.1181(5) 1.0078(9) 0.3498(3) 0.054(4) Uani 1 1 d G . . . .
C7N C 1.2025(5) 1.0183(10) 0.3655(3) 0.072(6) Uani 1 1 d G . . . .
H7N H 1.240273 1.018005 0.341119 0.086 Uiso 1 1 calc R U . . .
C7O C 1.2316(4) 1.0292(10) 0.4167(4) 0.062(5) Uani 1 1 d G . . . .
H7O H 1.289338 1.036412 0.427320 0.074 Uiso 1 1 calc R U . . .
C7P C 1.1764(6) 1.0296(9) 0.4523(3) 0.069(6) Uani 1 1 d G . . . .
H7P H 1.196303 1.037111 0.487253 0.082 Uiso 1 1 calc R U . . .
C7Q C 1.0920(5) 1.0191(10) 0.4367(3) 0.067(6) Uani 1 1 d G . . . .
H7Q H 1.054203 1.019402 0.460986 0.081 Uiso 1 1 calc R U . . .
C7R C 1.0628(4) 1.0082(9) 0.3854(4) 0.067(6) Uani 1 1 d G . . . .
H7R H 1.005136 1.000996 0.374785 0.081 Uiso 1 1 calc R U . . .
C8A C 1.0188(4) 0.9600(6) 0.1016(4) 0.041(3) Uani 1 1 d G . . . .
C8B C 1.0447(5) 0.8919(6) 0.1160(4) 0.043(3) Uani 1 1 d G . . . .
H8B H 1.006148 0.857544 0.125814 0.051 Uiso 1 1 calc R U . . .
C8C C 1.1271(6) 0.8739(6) 0.1160(4) 0.045(4) Uani 1 1 d G . . . .
H8C H 1.144867 0.827343 0.125804 0.054 Uiso 1 1 calc R U . . .
C8D C 1.1836(4) 0.9241(7) 0.1015(4) 0.051(4) Uani 1 1 d G . . . .
H8D H 1.239904 0.911868 0.101539 0.062 Uiso 1 1 calc R U . . .
C8E C 1.1576(5) 0.9923(6) 0.0871(4) 0.050(4) Uani 1 1 d G . . . .
H8E H 1.196223 1.026593 0.077284 0.060 Uiso 1 1 calc R U . . .
C8F C 1.0752(5) 1.0102(5) 0.0871(4) 0.050(4) Uani 1 1 d G . . . .
H8F H 1.057504 1.056795 0.077294 0.060 Uiso 1 1 calc R U . . .
C8G C 0.8651(5) 0.9044(6) 0.0370(3) 0.035(3) Uani 1 1 d G . . . .
C8H C 0.9146(4) 0.8647(6) 0.0000(3) 0.047(4) Uani 1 1 d G . . . .
H8H H 0.972954 0.873456 0.006943 0.056 Uiso 1 1 calc R U . . .
C8I C 0.8787(5) 0.8123(6) -0.0472(3) 0.049(4) Uani 1 1 d G . . . .
H8I H 0.912489 0.785231 -0.072483 0.059 Uiso 1 1 calc R U . . .
C8J C 0.7932(5) 0.7996(6) -0.0573(3) 0.049(4) Uani 1 1 d G . . . .
H8J H 0.768697 0.763761 -0.089570 0.059 Uiso 1 1 calc R U . . .
C8K C 0.7437(4) 0.8392(6) -0.0203(4) 0.045(4) Uani 1 1 d G . . . .
H8K H 0.685370 0.830518 -0.027232 0.054 Uiso 1 1 calc R U . . .
C8L C 0.7797(5) 0.8916(6) 0.0269(3) 0.046(4) Uani 1 1 d G . . . .
H8L H 0.745834 0.918743 0.052194 0.055 Uiso 1 1 calc R U . . .
C8M C 0.8992(8) 1.0787(5) 0.0903(4) 0.042(3) Uani 1 1 d G U . . .
C8N C 0.8777(7) 1.0890(5) 0.0422(3) 0.045(3) Uani 1 1 d G U . . .
H8N H 0.864652 1.041760 0.012860 0.054 Uiso 1 1 calc R U . . .
C8O C 0.8755(7) 1.1683(6) 0.0370(3) 0.049(3) Uani 1 1 d G U . . .
H8O H 0.860831 1.175316 0.004175 0.059 Uiso 1 1 calc R U . . .
C8P C 0.8946(10) 1.2373(5) 0.0800(4) 0.077(6) Uani 1 1 d G U . . .
H8P H 0.893068 1.291554 0.076461 0.093 Uiso 1 1 calc R U . . .
C8Q C 0.9160(12) 1.2270(6) 0.1281(4) 0.128(9) Uani 1 1 d G U . . .
H8Q H 0.929128 1.274237 0.157432 0.153 Uiso 1 1 calc R U . . .
C8R C 0.9183(10) 1.1477(7) 0.1332(3) 0.109(8) Uani 1 1 d G U . . .
H8R H 0.932950 1.140682 0.166118 0.131 Uiso 1 1 calc R U . . .
C42 C 0.350(3) 1.354(3) 0.426(2) 0.112(17) Uiso 0.5 1 d D U P . .
H42A H 0.371615 1.324129 0.393221 0.135 Uiso 0.5 1 calc R U P . .
H42B H 0.307222 1.388414 0.416990 0.135 Uiso 0.5 1 calc R U P . .
Cl41 Cl 0.4243(13) 1.4163(13) 0.4602(8) 0.149(7) Uiso 0.5 1 d D U P . .
Cl40 Cl 0.3032(11) 1.2836(12) 0.4443(7) 0.131(5) Uiso 0.5 1 d D U P . .
C32 C 0.831(5) 1.468(2) 0.599(3) 0.17(3) Uiso 0.5 1 d D U P . .
H32A H 0.848568 1.485745 0.636275 0.204 Uiso 0.5 1 calc R U P . .
H32B H 0.771171 1.451074 0.592241 0.204 Uiso 0.5 1 calc R U P . .
Cl31 Cl 0.8561(18) 1.5488(19) 0.5701(11) 0.217(11) Uiso 0.5 1 d D U P . .
Cl30 Cl 0.8916(11) 1.3882(11) 0.5640(7) 0.123(5) Uiso 0.5 1 d D U P . .
Cl10 Cl 0.3666(6) 0.5800(5) 0.0739(3) 0.143(3) Uani 1 1 d D U . . .
Cl11 Cl 0.2611(6) 0.6998(7) 0.0488(4) 0.144(3) Uani 1 1 d D U . . .
C12 C 0.3629(14) 0.6740(15) 0.0588(12) 0.117(9) Uani 1 1 d D U . . .
H12A H 0.393693 0.718818 0.087311 0.140 Uiso 1 1 calc R U . . .
H12B H 0.390120 0.669105 0.027370 0.140 Uiso 1 1 calc R U . . .
Cl21 Cl 0.7928(10) 0.4676(11) -0.1506(6) 0.233(6) Uiso 1 1 d D U . . .
Cl20 Cl 0.8789(7) 0.6240(7) -0.1536(4) 0.166(4) Uiso 1 1 d D U . . .
C22 C 0.788(4) 0.585(2) -0.126(2) 0.30(3) Uiso 1 1 d D U . . .
H22A H 0.795038 0.604947 -0.088292 0.361 Uiso 1 1 calc R U . . .
H22B H 0.735500 0.602134 -0.139571 0.361 Uiso 1 1 calc R U . . .
Cl50 Cl 0.354(3) 1.332(3) 0.1889(17) 0.35(2) Uiso 0.6 1 d . . P B 4
Cl51 Cl 0.591(4) 0.617(4) -0.204(3) 0.34(3) Uiso 0.4 1 d . . P C 5

loop_
_atom_site_aniso_label
_atom_site_aniso_U_11
_atom_site_aniso_U_22
_atom_site_aniso_U_33
_atom_site_aniso_U_23
_atom_site_aniso_U_13
_atom_site_aniso_U_12
Au1 0.0275(3) 0.0335(3) 0.0257(2) 0.00691(19) 0.00304(19) -0.0024(2)
Au2 0.0306(3) 0.0507(3) 0.0303(3) 0.0036(2) 0.0094(2) -0.0058(2)
Au3 0.0265(3) 0.0406(3) 0.0329(3) 0.0060(2) 0.0055(2) -0.0060(2)
Au4 0.0673(5) 0.0474(4) 0.0447(4) 0.0205(3) -0.0084(3) -0.0229(3)
Au5 0.0359(3) 0.0448(3) 0.0257(3) 0.0088(2) 0.0024(2) -0.0037(2)
Au6 0.0347(3) 0.0359(3) 0.0411(3) 0.0044(2) 0.0013(2) -0.0060(2)
Au7 0.0249(3) 0.0375(3) 0.0365(3) 0.0122(2) 0.0016(2) -0.0012(2)
Au8 0.0327(3) 0.0383(3) 0.0307(3) 0.0019(2) 0.0030(2) -0.0009(2)
Au9A 0.0350(12) 0.0305(6) 0.0283(7) 0.0073(4) 0.0061(6) -0.0008(5)
Au9B 0.029(3) 0.0557(19) 0.049(3) 0.0205(19) 0.001(2) 0.0024(15)
Au10 0.0253(3) 0.0577(4) 0.0270(3) 0.0088(2) 0.0028(2) 0.0017(2)
Au11 0.0300(3) 0.0472(3) 0.0304(3) 0.0159(2) 0.0057(2) 0.0011(2)
Cl1 0.0275(18) 0.062(3) 0.057(2) -0.0048(19) 0.0028(16) -0.0112(17)
Cl2 0.049(2) 0.082(3) 0.0265(17) 0.0188(17) 0.0002(15) -0.016(2)
P1 0.033(2) 0.075(3) 0.0310(19) 0.0112(18) 0.0118(15) 0.0025(19)
P3 0.061(3) 0.038(2) 0.051(2) 0.0000(18) 0.006(2) -0.017(2)
P4 0.0302(19) 0.044(2) 0.045(2) 0.0160(16) 0.0002(15) 0.0060(16)
P5 0.055(2) 0.036(2) 0.0292(18) 0.0027(15) 0.0042(16) -0.0092(17)
P6 0.080(3) 0.054(3) 0.053(3) 0.015(2) 0.006(2) 0.009(2)
P7 0.0243(18) 0.081(3) 0.0295(18) 0.0129(18) 0.0024(14) 0.0024(18)
P8 0.0301(18) 0.053(2) 0.0306(18) 0.0189(16) 0.0024(14) -0.0025(16)
C1A 0.039(9) 0.078(12) 0.040(8) 0.016(8) 0.007(7) -0.008(8)
C1B 0.029(8) 0.082(13) 0.053(10) 0.018(9) 0.000(7) -0.002(8)
C1C 0.074(14) 0.069(13) 0.077(14) 0.024(11) -0.006(11) -0.020(11)
C1D 0.047(12) 0.111(19) 0.096(16) 0.038(14) 0.003(11) 0.030(12)
C1E 0.051(14) 0.20(3) 0.17(3) 0.12(3) 0.028(16) 0.027(17)
C1F 0.064(13) 0.088(16) 0.13(2) 0.071(15) 0.026(13) 0.010(11)
C1G 0.058(10) 0.065(11) 0.032(8) 0.000(7) 0.017(7) 0.007(8)
C1H 0.058(11) 0.072(12) 0.044(9) 0.014(8) 0.009(8) -0.001(9)
C1I 0.059(12) 0.13(2) 0.046(10) 0.029(12) -0.006(9) -0.038(13)
C1J 0.108(19) 0.094(17) 0.040(10) 0.005(10) 0.015(11) -0.033(14)
C1K 0.19(3) 0.074(16) 0.039(11) -0.007(10) 0.034(15) 0.006(17)
C1L 0.079(14) 0.102(17) 0.048(11) 0.012(10) 0.005(10) 0.019(13)
C1M 0.040(9) 0.073(12) 0.047(9) 0.016(8) 0.007(7) -0.008(8)
C1N 0.047(11) 0.124(19) 0.053(11) 0.031(11) 0.019(8) 0.005(11)
C1O 0.067(15) 0.15(3) 0.079(16) 0.053(17) -0.008(12) -0.017(16)
C1P 0.069(15) 0.14(2) 0.12(2) 0.076(19) 0.034(14) -0.014(15)
C1Q 0.044(11) 0.12(2) 0.13(2) 0.041(16) 0.040(12) -0.010(12)
C1R 0.043(10) 0.086(14) 0.078(13) 0.035(11) 0.028(9) -0.001(9)
C2A 0.104(11) 0.106(11) 0.049(6) 0.034(7) -0.007(7) -0.079(9)
N2AA 0.064(10) 0.097(10) 0.054(6) 0.039(6) 0.001(7) -0.034(8)
N2BA 0.066(11) 0.093(11) 0.066(7) 0.039(7) -0.008(7) -0.051(9)
C2BA 0.084(12) 0.120(11) 0.070(8) 0.047(8) 0.005(8) -0.051(9)
C2CA 0.092(15) 0.128(14) 0.069(10) 0.048(10) 0.007(10) -0.052(11)
C2DA 0.095(16) 0.130(15) 0.072(10) 0.052(11) 0.018(11) -0.053(12)
C2EA 0.101(16) 0.127(15) 0.083(11) 0.049(10) 0.008(11) -0.064(13)
C2FA 0.093(15) 0.114(13) 0.078(11) 0.046(10) 0.002(11) -0.055(11)
C2GA 0.076(12) 0.113(11) 0.072(8) 0.045(8) 0.006(8) -0.050(9)
N2AB 0.075(12) 0.102(13) 0.054(7) 0.036(8) 0.001(8) -0.044(10)
N2BB 0.072(13) 0.095(14) 0.063(7) 0.034(9) -0.003(8) -0.054(11)
C2BB 0.081(12) 0.120(12) 0.069(9) 0.045(9) 0.005(9) -0.050(10)
C2CB 0.100(16) 0.132(15) 0.071(11) 0.046(12) 0.010(11) -0.053(13)
C2DB 0.103(16) 0.134(17) 0.077(12) 0.048(13) 0.015(12) -0.056(14)
C2EB 0.108(17) 0.129(17) 0.080(13) 0.042(12) 0.012(12) -0.055(14)
C2FB 0.092(15) 0.120(16) 0.080(12) 0.041(12) 0.007(12) -0.060(12)
C2GB 0.082(13) 0.113(13) 0.074(9) 0.045(10) 0.001(9) -0.053(10)
C2H 0.060(10) 0.082(11) 0.054(8) 0.025(6) 0.008(6) -0.020(7)
C2I 0.070(13) 0.093(14) 0.065(10) 0.030(8) 0.006(9) 0.010(10)
C2J 0.065(10) 0.076(14) 0.082(13) 0.017(10) 0.010(8) -0.009(9)
C2K 0.069(9) 0.066(10) 0.063(7) 0.022(7) -0.007(7) -0.033(8)
C2L 0.15(2) 0.078(13) 0.090(13) 0.017(10) -0.010(15) -0.006(14)
C2M 0.061(10) 0.16(2) 0.078(14) 0.038(15) -0.002(9) -0.034(12)
C3A 0.061(10) 0.047(7) 0.046(8) 0.014(6) 0.006(7) 0.002(7)
C3B 0.055(9) 0.050(8) 0.044(7) 0.012(6) 0.000(6) 0.008(7)
C3C 0.062(10) 0.066(8) 0.055(9) 0.031(7) 0.009(7) 0.018(8)
C3D 0.064(11) 0.067(8) 0.066(10) 0.027(8) 0.021(8) -0.004(8)
C3E 0.085(14) 0.065(10) 0.076(11) 0.016(8) 0.030(10) -0.025(9)
C3F 0.111(16) 0.056(8) 0.047(9) -0.016(7) 0.037(10) -0.044(10)
C3G 0.072(10) 0.054(10) 0.068(9) 0.014(7) 0.036(7) -0.021(8)
C3H 0.116(17) 0.072(14) 0.071(9) 0.007(9) 0.027(10) 0.016(11)
C3I 0.19(2) 0.077(16) 0.087(13) 0.003(12) 0.045(12) 0.054(16)
C3J 0.122(16) 0.060(12) 0.102(12) 0.026(9) 0.071(11) 0.022(12)
C3K 0.079(13) 0.069(13) 0.108(12) 0.001(10) 0.037(10) -0.008(9)
C3L 0.070(11) 0.065(11) 0.076(10) -0.001(9) 0.029(7) -0.013(8)
C3M 0.070(11) 0.057(10) 0.053(9) -0.002(7) -0.003(7) -0.022(8)
C3N 0.049(9) 0.085(13) 0.058(9) 0.021(9) 0.002(7) -0.002(8)
C3O 0.092(14) 0.089(15) 0.067(11) 0.017(10) -0.030(10) -0.018(11)
C3P 0.108(16) 0.086(17) 0.100(16) 0.006(12) -0.038(13) -0.024(13)
C3Q 0.116(19) 0.13(2) 0.121(18) 0.024(15) -0.052(14) -0.069(17)
C3R 0.088(13) 0.079(14) 0.083(13) -0.006(10) -0.013(10) -0.044(11)
C4A 0.027(7) 0.071(11) 0.049(9) 0.029(8) 0.005(6) 0.009(7)
C4B 0.065(12) 0.068(12) 0.053(10) 0.022(9) 0.015(8) 0.032(10)
C4C 0.068(13) 0.101(16) 0.054(11) 0.021(10) 0.014(9) 0.057(12)
C4D 0.059(12) 0.14(2) 0.041(10) 0.041(12) 0.021(9) 0.051(13)
C4E 0.037(10) 0.17(3) 0.077(14) 0.065(16) 0.030(10) 0.014(13)
C4F 0.042(10) 0.087(14) 0.066(12) 0.040(10) -0.002(8) 0.000(9)
C4G 0.031(8) 0.051(9) 0.038(8) -0.003(6) -0.011(6) 0.015(7)
C4H 0.030(8) 0.075(12) 0.060(10) 0.025(9) 0.009(7) 0.011(8)
C4I 0.028(9) 0.108(18) 0.100(16) 0.024(13) 0.028(10) 0.011(10)
C4J 0.028(9) 0.115(18) 0.068(13) -0.008(12) 0.007(8) 0.014(10)
C4K 0.057(13) 0.17(3) 0.052(12) 0.023(14) 0.000(10) 0.057(15)
C4L 0.052(11) 0.15(2) 0.050(11) 0.046(12) 0.019(9) 0.042(13)
C4M 0.072(9) 0.041(8) 0.049(9) 0.014(7) 0.003(7) 0.001(6)
C4N 0.101(12) 0.047(9) 0.096(15) 0.030(9) 0.041(11) 0.021(8)
C4O 0.19(2) 0.037(8) 0.16(3) 0.040(12) 0.023(19) 0.020(11)
C4P 0.22(2) 0.031(9) 0.13(2) 0.021(12) -0.022(18) -0.024(10)
C4Q 0.147(17) 0.054(10) 0.13(2) 0.036(12) -0.070(16) -0.042(10)
C4R 0.079(10) 0.048(9) 0.17(2) 0.035(12) -0.033(13) -0.018(8)
C5A 0.050(9) 0.041(8) 0.034(7) 0.005(6) -0.001(6) -0.015(7)
C5B 0.064(11) 0.048(10) 0.042(9) 0.007(7) 0.002(8) -0.018(8)
C5C 0.070(13) 0.068(12) 0.053(10) 0.017(9) 0.003(9) -0.031(10)
C5D 0.050(10) 0.082(14) 0.053(10) 0.027(9) -0.011(8) -0.020(10)
C5E 0.051(10) 0.070(12) 0.056(10) 0.020(9) -0.009(8) -0.004(9)
C5F 0.046(9) 0.054(10) 0.038(8) 0.016(7) -0.003(7) -0.007(7)
C5G 0.091(11) 0.050(8) 0.039(8) 0.018(6) 0.015(8) 0.020(7)
C5H 0.086(12) 0.071(10) 0.095(14) 0.048(9) 0.051(10) 0.028(8)
C5I 0.123(15) 0.107(14) 0.108(16) 0.065(11) 0.080(14) 0.055(12)
C5J 0.148(18) 0.132(16) 0.070(14) 0.052(12) 0.060(14) 0.079(13)
C5K 0.134(17) 0.101(14) 0.060(12) 0.000(11) 0.017(11) 0.080(11)
C5L 0.117(14) 0.065(9) 0.050(10) 0.003(7) 0.005(9) 0.051(9)
C5M 0.078(11) 0.061(11) 0.050(9) 0.021(8) -0.020(8) -0.039(8)
C5N 0.078(11) 0.062(10) 0.065(11) 0.022(9) -0.021(9) -0.036(9)
C5O 0.130(18) 0.075(13) 0.096(16) 0.045(12) -0.049(14) -0.060(12)
C5P 0.17(3) 0.15(2) 0.21(3) 0.13(2) -0.12(2) -0.105(19)
C5Q 0.19(3) 0.15(2) 0.19(3) 0.13(2) -0.13(3) -0.13(2)
C5R 0.114(16) 0.110(17) 0.12(2) 0.082(16) -0.045(15) -0.056(13)
C6A 0.14(2) 0.052(12) 0.061(12) 0.031(9) 0.002(12) 0.010(12)
C6B 0.046(9) 0.056(10) 0.052(9) 0.016(8) 0.026(7) 0.011(8)
C6C 0.111(19) 0.069(14) 0.085(15) 0.039(12) 0.030(13) 0.003(13)
C6D 0.17(3) 0.065(15) 0.061(13) 0.004(11) 0.033(15) 0.011(16)
C6E 0.21(3) 0.063(14) 0.048(12) 0.001(10) 0.038(16) -0.007(17)
C6F 0.113(19) 0.065(14) 0.092(16) 0.023(12) 0.038(14) -0.013(13)
C6G 0.111(11) 0.038(9) 0.060(9) 0.012(7) 0.028(8) -0.003(8)
C6H 0.113(12) 0.045(10) 0.071(11) 0.009(8) 0.020(9) -0.014(9)
C6I 0.121(13) 0.055(11) 0.097(13) 0.026(9) 0.039(10) 0.000(11)
C6J 0.125(13) 0.083(14) 0.081(12) 0.036(10) 0.058(10) 0.014(11)
C6K 0.142(14) 0.084(14) 0.084(13) 0.039(11) 0.034(11) 0.000(13)
C6L 0.119(13) 0.066(12) 0.066(10) 0.025(9) 0.024(9) 0.002(11)
C6M 0.088(11) 0.059(9) 0.053(9) 0.027(7) -0.021(8) -0.022(7)
C6N 0.098(13) 0.084(12) 0.091(13) 0.028(10) -0.022(10) -0.001(9)
C6O 0.109(13) 0.143(18) 0.142(19) 0.026(14) -0.049(13) 0.006(13)
C6P 0.151(17) 0.129(17) 0.129(17) 0.059(13) -0.075(14) -0.033(13)
C6Q 0.177(18) 0.072(13) 0.109(15) 0.048(11) -0.075(13) -0.047(11)
C6R 0.167(16) 0.057(10) 0.072(11) 0.027(8) -0.056(11) -0.014(10)
C7A 0.030(8) 0.067(11) 0.049(9) 0.004(8) -0.001(7) 0.003(7)
C7B 0.022(7) 0.070(11) 0.047(9) 0.014(7) 0.016(6) -0.002(7)
C7C 0.046(10) 0.061(12) 0.079(13) 0.023(10) 0.014(9) -0.003(8)
C7D 0.036(10) 0.064(13) 0.124(19) 0.041(12) -0.011(11) -0.010(9)
C7E 0.058(12) 0.073(14) 0.079(14) -0.006(11) -0.023(10) 0.019(11)
C7F 0.052(11) 0.082(14) 0.040(9) -0.007(9) -0.016(8) 0.001(10)
C7G 0.035(8) 0.096(14) 0.025(7) 0.025(8) 0.009(6) 0.010(8)
C7H 0.038(9) 0.090(14) 0.068(11) 0.045(10) 0.014(8) 0.009(9)
C7I 0.069(13) 0.082(14) 0.092(15) 0.051(12) 0.036(11) 0.035(11)
C7J 0.046(11) 0.109(18) 0.085(14) 0.053(13) 0.018(10) 0.026(11)
C7K 0.032(8) 0.099(15) 0.040(8) 0.025(9) 0.017(7) 0.016(9)
C7L 0.029(8) 0.079(12) 0.037(8) 0.022(8) 0.007(6) 0.002(7)
C7M 0.027(8) 0.098(14) 0.033(8) 0.016(8) 0.008(6) -0.003(8)
C7N 0.034(9) 0.15(2) 0.025(8) 0.015(9) 0.001(6) -0.014(10)
C7O 0.034(9) 0.113(16) 0.039(9) 0.025(9) -0.002(7) -0.005(9)
C7P 0.037(9) 0.121(18) 0.037(9) 0.009(10) 0.001(7) 0.001(10)
C7Q 0.040(9) 0.131(18) 0.023(7) 0.007(9) 0.017(7) 0.002(10)
C7R 0.022(8) 0.127(18) 0.051(10) 0.026(10) 0.009(7) -0.013(9)
C8A 0.029(7) 0.057(10) 0.042(8) 0.023(7) 0.008(6) -0.001(7)
C8B 0.040(8) 0.054(9) 0.039(8) 0.022(7) 0.001(6) 0.000(7)
C8C 0.041(8) 0.065(10) 0.034(7) 0.018(7) 0.012(6) 0.012(7)
C8D 0.033(8) 0.089(13) 0.027(7) 0.011(7) 0.003(6) 0.007(8)
C8E 0.030(8) 0.091(13) 0.029(7) 0.020(8) 0.008(6) -0.005(8)
C8F 0.035(8) 0.072(12) 0.039(8) 0.016(7) -0.004(6) -0.015(8)
C8G 0.027(7) 0.052(9) 0.032(7) 0.020(6) 0.005(5) 0.004(6)
C8H 0.032(8) 0.068(11) 0.053(9) 0.034(8) 0.009(7) 0.000(7)
C8I 0.036(8) 0.066(11) 0.043(8) 0.008(7) 0.016(7) -0.003(7)
C8J 0.037(8) 0.058(10) 0.042(8) 0.004(7) -0.002(7) -0.008(7)
C8K 0.031(8) 0.046(9) 0.056(9) 0.017(7) -0.002(7) -0.003(6)
C8L 0.030(8) 0.054(10) 0.053(9) 0.019(7) -0.002(6) -0.003(7)
C8M 0.052(8) 0.049(7) 0.027(6) 0.014(5) 0.009(6) 0.008(7)
C8N 0.051(8) 0.055(7) 0.034(6) 0.019(6) 0.011(6) 0.007(7)
C8O 0.052(9) 0.060(7) 0.043(7) 0.025(5) 0.007(7) 0.013(7)
C8P 0.128(16) 0.052(8) 0.055(8) 0.024(6) 0.008(9) -0.013(10)
C8Q 0.26(2) 0.056(9) 0.055(9) 0.014(8) -0.023(13) -0.007(14)
C8R 0.23(2) 0.057(9) 0.037(8) 0.012(6) -0.014(12) 0.000(12)
Cl10 0.192(9) 0.102(6) 0.104(5) 0.005(4) -0.047(6) -0.012(5)
Cl11 0.136(7) 0.157(8) 0.157(8) 0.072(7) 0.024(6) 0.022(6)
C12 0.091(18) 0.12(2) 0.15(2) 0.055(18) -0.006(16) -0.013(15)

loop_
_atom_type_symbol
_atom_type_description
_atom_type_scat_dispersion_real
_atom_type_scat_dispersion_imag
_atom_type_scat_source
C C 0.0033 0.0016 'International Tables Vol C Tables 4.2.6.8 and 6.1.1.4'
H H 0.0000 0.0000 'International Tables Vol C Tables 4.2.6.8 and 6.1.1.4'
Au Au -2.0133 8.8022 'International Tables Vol C Tables 4.2.6.8 and 6.1.1.4'
Cl Cl 0.1484 0.1585 'International Tables Vol C Tables 4.2.6.8 and 6.1.1.4'
P P 0.1023 0.0942 'International Tables Vol C Tables 4.2.6.8 and 6.1.1.4'
N N 0.0061 0.0033 'International Tables Vol C Tables 4.2.6.8 and 6.1.1.4'

loop_
_geom_angle_atom_site_label_1
_geom_angle_atom_site_label_2
_geom_angle_atom_site_label_3
_geom_angle
_geom_angle_site_symmetry_1
_geom_angle_site_symmetry_3
Au11 Au1 Au8 69.72(2) . .
Au11 Au1 Au7 66.47(2) . .
Au8 Au1 Au7 98.16(3) . .
Au11 Au1 Au9A 103.49(13) . .
Au8 Au1 Au9A 68.29(4) . .
Au7 Au1 Au9A 165.81(6) . .
Au11 Au1 Au10 66.01(2) . .
Au8 Au1 Au10 106.80(3) . .
Au7 Au1 Au10 112.68(3) . .
Au9A Au1 Au10 69.34(12) . .
Au11 Au1 Au5 133.73(3) . .
Au8 Au1 Au5 132.22(3) . .
Au7 Au1 Au5 128.36(3) . .
Au9A Au1 Au5 65.78(5) . .
Au10 Au1 Au5 68.29(2) . .
Au11 Au1 Au2 136.06(3) . .
Au8 Au1 Au2 128.70(3) . .
Au7 Au1 Au2 71.14(2) . .
Au9A Au1 Au2 120.23(12) . .
Au10 Au1 Au2 123.85(3) . .
Au5 Au1 Au2 68.46(2) . .
Au11 Au1 Au6 88.76(2) . .
Au8 Au1 Au6 157.95(3) . .
Au7 Au1 Au6 67.67(2) . .
Au9A Au1 Au6 123.74(6) . .
Au10 Au1 Au6 66.52(2) . .
Au5 Au1 Au6 66.61(2) . .
Au2 Au1 Au6 64.45(2) . .
Au11 Au1 Au9B 92.0(4) . .
Au8 Au1 Au9B 66.47(14) . .
Au7 Au1 Au9B 157.4(4) . .
Au9A Au1 Au9B 12.0(3) . .
Au10 Au1 Au9B 60.4(3) . .
Au5 Au1 Au9B 71.2(3) . .
Au2 Au1 Au9B 131.3(4) . .
Au6 Au1 Au9B 120.92(12) . .
Au11 Au1 Au3 105.53(2) . .
Au8 Au1 Au3 65.21(2) . .
Au7 Au1 Au3 65.29(2) . .
Au9A Au1 Au3 110.26(11) . .
Au10 Au1 Au3 170.58(2) . .
Au5 Au1 Au3 120.55(2) . .
Au2 Au1 Au3 64.91(2) . .
Au6 Au1 Au3 118.83(3) . .
Au9B Au1 Au3 117.7(2) . .
Au11 Au1 Au4 152.31(3) . .
Au8 Au1 Au4 82.68(3) . .
Au7 Au1 Au4 121.68(3) . .
Au9A Au1 Au4 62.51(14) . .
Au10 Au1 Au4 122.82(3) . .
Au5 Au1 Au4 65.16(2) . .
Au2 Au1 Au4 64.50(3) . .
Au6 Au1 Au4 118.93(3) . .
Au9B Au1 Au4 74.4(4) . .
Au3 Au1 Au4 62.65(2) . .
P1 Au2 Au1 176.77(12) . .
P1 Au2 Au6 122.84(12) . .
Au1 Au2 Au6 57.91(2) . .
P1 Au2 Au4 119.06(12) . .
Au1 Au2 Au4 58.48(2) . .
Au6 Au2 Au4 108.42(3) . .
P1 Au2 Au3 123.32(11) . .
Au1 Au2 Au3 57.79(2) . .
Au6 Au2 Au3 107.48(2) . .
Au4 Au2 Au3 58.47(2) . .
P1 Au2 Au5 121.69(11) . .
Au1 Au2 Au5 55.53(2) . .
Au6 Au2 Au5 60.05(2) . .
Au4 Au2 Au5 58.99(2) . .
Au3 Au2 Au5 104.36(2) . .
P1 Au2 Au7 129.36(12) . .
Au1 Au2 Au7 53.864(18) . .
Au6 Au2 Au7 59.602(19) . .
Au4 Au2 Au7 103.13(2) . .
Au3 Au2 Au7 57.425(19) . .
Au5 Au2 Au7 103.03(2) . .
Cl1 Au3 Au1 177.71(10) . .
Cl1 Au3 Au4 122.04(12) . .
Au1 Au3 Au4 59.18(2) . .
Cl1 Au3 Au8 121.55(10) . .
Au1 Au3 Au8 56.43(2) . .
Au4 Au3 Au8 76.97(3) . .
Cl1 Au3 Au7 123.27(12) . .
Au1 Au3 Au7 56.482(18) . .
Au4 Au3 Au7 110.70(2) . .
Au8 Au3 Au7 87.81(2) . .
Cl1 Au3 Au2 124.90(10) . .
Au1 Au3 Au2 57.300(19) . .
Au4 Au3 Au2 60.75(2) . .
Au8 Au3 Au2 112.71(2) . .
Au7 Au3 Au2 64.99(2) . .
C2A Au4 Au1 178.9(3) . .
C2A Au4 Au9A 123.1(5) . .
Au1 Au4 Au9A 57.36(6) . .
C2A Au4 Au3 120.8(4) . .
Au1 Au4 Au3 58.17(2) . .
Au9A Au4 Au3 102.86(6) . .
C2A Au4 Au2 123.1(4) . .
Au1 Au4 Au2 57.02(2) . .
Au9A Au4 Au2 109.01(6) . .
Au3 Au4 Au2 60.77(2) . .
C2A Au4 Au5 124.6(3) . .
Au1 Au4 Au5 56.44(2) . .
Au9A Au4 Au5 60.87(4) . .
Au3 Au4 Au5 108.93(3) . .
Au2 Au4 Au5 62.62(2) . .
C2A Au4 Au9B 128.1(5) . .
Au1 Au4 Au9B 52.3(2) . .
Au9A Au4 Au9B 5.22(17) . .
Au3 Au4 Au9B 98.0(2) . .
Au2 Au4 Au9B 105.02(16) . .
Au5 Au4 Au9B 60.30(8) . .
Cl2 Au5 Au1 175.58(12) . .
Cl2 Au5 Au9A 118.81(12) . .
Au1 Au5 Au9A 56.77(3) . .
Cl2 Au5 Au4 119.81(10) . .
Au1 Au5 Au4 58.40(2) . .
Au9A Au5 Au4 57.58(12) . .
Cl2 Au5 Au6 126.78(11) . .
Au1 Au5 Au6 57.072(19) . .
Au9A Au5 Au6 107.74(7) . .
Au4 Au5 Au6 105.87(2) . .
Cl2 Au5 Au10 123.31(10) . .
Au1 Au5 Au10 55.700(19) . .
Au9A Au5 Au10 61.78(12) . .
Au4 Au5 Au10 106.66(2) . .
Au6 Au5 Au10 59.28(2) . .
Cl2 Au5 Au2 127.23(11) . .
Au1 Au5 Au2 56.009(18) . .
Au9A Au5 Au2 103.20(7) . .
Au4 Au5 Au2 58.39(2) . .
Au6 Au5 Au2 57.539(19) . .
Au10 Au5 Au2 103.54(2) . .
Cl2 Au5 Au9B 120.92(18) . .
Au1 Au5 Au9B 54.78(13) . .
Au9A Au5 Au9B 9.7(2) . .
Au4 Au5 Au9B 65.8(3) . .
Au6 Au5 Au9B 101.1(3) . .
Au10 Au5 Au9B 52.2(3) . .
Au2 Au5 Au9B 105.99(8) . .
P3 Au6 Au1 173.91(13) . .
P3 Au6 Au2 125.24(12) . .
Au1 Au6 Au2 57.64(2) . .
P3 Au6 Au10 118.57(13) . .
Au1 Au6 Au10 56.20(2) . .
Au2 Au6 Au10 108.70(3) . .
P3 Au6 Au5 119.19(13) . .
Au1 Au6 Au5 56.31(2) . .
Au2 Au6 Au5 62.41(2) . .
Au10 Au6 Au5 61.15(2) . .
P3 Au6 Au7 130.29(13) . .
Au1 Au6 Au7 55.433(19) . .
Au2 Au6 Au7 64.12(2) . .
Au10 Au6 Au7 96.74(2) . .
Au5 Au6 Au7 107.93(2) . .
P4 Au7 Au1 174.36(10) . .
P4 Au7 Au3 116.51(10) . .
Au1 Au7 Au3 58.23(2) . .
P4 Au7 Au11 124.32(10) . .
Au1 Au7 Au11 56.432(19) . .
Au3 Au7 Au11 94.51(2) . .
P4 Au7 Au6 128.44(10) . .
Au1 Au7 Au6 56.90(2) . .
Au3 Au7 Au6 104.82(2) . .
Au11 Au7 Au6 78.75(2) . .
P4 Au7 Au2 125.03(10) . .
Au1 Au7 Au2 54.997(19) . .
Au3 Au7 Au2 57.587(19) . .
Au11 Au7 Au2 110.54(2) . .
Au6 Au7 Au2 56.280(19) . .
P5 Au8 Au1 173.31(11) . .
P5 Au8 Au3 116.16(11) . .
Au1 Au8 Au3 58.36(2) . .
P5 Au8 Au9B 129.01(16) . .
Au1 Au8 Au9B 57.66(12) . .
Au3 Au8 Au9B 105.4(3) . .
P5 Au8 Au9A 130.38(11) . .
Au1 Au8 Au9A 55.98(3) . .
Au3 Au8 Au9A 97.24(10) . .
Au9B Au8 Au9A 10.9(3) . .
P5 Au8 Au11 124.00(10) . .
Au1 Au8 Au11 54.908(19) . .
Au3 Au8 Au11 92.08(2) . .
Au9B Au8 Au11 80.3(3) . .
Au9A Au8 Au11 87.69(9) . .
Au9B Au9A P6 92.2(7) . .
Au9B Au9A Au1 88.7(6) . .
P6 Au9A Au1 179.0(3) . .
Au9B Au9A Au4 147.9(6) . .
P6 Au9A Au4 119.0(3) . .
Au1 Au9A Au4 60.13(9) . .
Au9B Au9A Au5 109.9(6) . .
P6 Au9A Au5 121.95(15) . .
Au1 Au9A Au5 57.44(4) . .
Au4 Au9A Au5 61.54(9) . .
Au9B Au9A Au8 80.1(6) . .
P6 Au9A Au8 124.66(14) . .
Au1 Au9A Au8 55.73(3) . .
Au4 Au9A Au8 75.95(9) . .
Au5 Au9A Au8 111.97(7) . .
Au9B Au9A Au10 49.9(6) . .
P6 Au9A Au10 125.1(3) . .
Au1 Au9A Au10 55.49(6) . .
Au4 Au9A Au10 108.95(6) . .
Au5 Au9A Au10 60.78(4) . .
Au8 Au9A Au10 90.56(9) . .
Au9A Au9B P6 74.0(9) . .
Au9A Au9B Au10 120.9(7) . .
P6 Au9B Au10 137.3(3) . .
Au9A Au9B Au1 79.3(6) . .
P6 Au9B Au1 153.2(9) . .
Au10 Au9B Au1 59.15(14) . .
Au9A Au9B Au8 89.0(5) . .
P6 Au9B Au8 123.0(3) . .
Au10 Au9B Au8 98.4(3) . .
Au1 Au9B Au8 55.88(8) . .
Au9A Au9B Au5 60.4(7) . .
P6 Au9B Au5 110.2(6) . .
Au10 Au9B Au5 61.35(11) . .
Au1 Au9B Au5 53.99(17) . .
Au8 Au9B Au5 106.7(2) . .
Au9A Au9B Au4 26.9(5) . .
P6 Au9B Au4 100.2(7) . .
Au10 Au9B Au4 104.3(3) . .
Au1 Au9B Au4 53.2(3) . .
Au8 Au9B Au4 69.5(2) . .
Au5 Au9B Au4 53.9(3) . .
P7 Au10 Au1 179.67(13) . .
P7 Au10 Au9B 119.3(2) . .
Au1 Au10 Au9B 60.5(2) . .
P7 Au10 Au11 123.39(10) . .
Au1 Au10 Au11 56.450(19) . .
Au9B Au10 Au11 86.75(19) . .
P7 Au10 Au6 123.03(12) . .
Au1 Au10 Au6 57.28(2) . .
Au9B Au10 Au6 112.7(3) . .
Au11 Au10 Au6 79.55(2) . .
P7 Au10 Au5 124.19(10) . .
Au1 Au10 Au5 56.010(19) . .
Au9B Au10 Au5 66.5(4) . .
Au11 Au10 Au5 112.10(2) . .
Au6 Au10 Au5 59.57(2) . .
P7 Au10 Au9A 124.65(14) . .
Au1 Au10 Au9A 55.17(7) . .
Au9B Au10 Au9A 9.2(3) . .
Au11 Au10 Au9A 89.19(3) . .
Au6 Au10 Au9A 104.56(10) . .
Au5 Au10 Au9A 57.43(9) . .
P8 Au11 Au1 178.27(10) . .
P8 Au11 Au10 123.95(9) . .
Au1 Au11 Au10 57.54(2) . .
P8 Au11 Au7 122.56(10) . .
Au1 Au11 Au7 57.102(19) . .
Au10 Au11 Au7 99.91(2) . .
P8 Au11 Au8 123.12(10) . .
Au1 Au11 Au8 55.373(19) . .
Au10 Au11 Au8 92.49(2) . .
Au7 Au11 Au8 85.22(2) . .
C1G P1 C1M 103.9(6) . .
C1G P1 C1A 105.8(6) . .
C1M P1 C1A 104.3(6) . .
C1G P1 Au2 112.8(4) . .
C1M P1 Au2 113.1(4) . .
C1A P1 Au2 115.7(4) . .
C3M P3 C3G 104.2(7) . .
C3M P3 C3A 105.4(6) . .
C3G P3 C3A 100.7(6) . .
C3M P3 Au6 112.4(5) . .
C3G P3 Au6 117.5(5) . .
C3A P3 Au6 115.2(4) . .
C4M P4 C4G 108.3(6) . .
C4M P4 C4A 104.5(6) . .
C4G P4 C4A 103.6(5) . .
C4M P4 Au7 111.5(4) . .
C4G P4 Au7 111.8(4) . .
C4A P4 Au7 116.4(4) . .
C5M P5 C5A 104.0(5) . .
C5M P5 C5G 102.0(7) . .
C5A P5 C5G 104.6(5) . .
C5M P5 Au8 116.4(5) . .
C5A P5 Au8 113.9(4) . .
C5G P5 Au8 114.5(4) . .
C6M P6 C6A 104.5(7) . .
C6M P6 C6G 103.8(7) . .
C6A P6 C6G 106.6(6) . .
C6M P6 Au9A 116.0(5) . .
C6A P6 Au9A 111.4(5) . .
C6G P6 Au9A 113.6(5) . .
C6M P6 Au9B 107.5(6) . .
C6A P6 Au9B 105.1(5) . .
C6G P6 Au9B 127.3(7) . .
Au9A P6 Au9B 13.8(3) . .
C7M P7 C7A 103.5(6) . .
C7M P7 C7G 102.0(5) . .
C7A P7 C7G 104.8(5) . .
C7M P7 Au10 114.5(3) . .
C7A P7 Au10 116.2(4) . .
C7G P7 Au10 114.2(4) . .
C8G P8 C8M 104.1(5) . .
C8G P8 C8A 103.7(5) . .
C8M P8 C8A 105.1(5) . .
C8G P8 Au11 112.9(3) . .
C8M P8 Au11 116.2(4) . .
C8A P8 Au11 113.7(3) . .
C1B C1A C1F 120.0 . .
C1B C1A P1 117.0(7) . .
C1F C1A P1 123.0(7) . .
C1A C1B C1C 120.0 . .
C1D C1C C1B 120.0 . .
C1C C1D C1E 120.0 . .
C1D C1E C1F 120.0 . .
C1E C1F C1A 120.0 . .
C1H C1G C1L 120.0 . .
C1H C1G P1 118.2(7) . .
C1L C1G P1 121.8(7) . .
C1G C1H C1I 120.0 . .
C1J C1I C1H 120.0 . .
C1K C1J C1I 120.0 . .
C1J C1K C1L 120.0 . .
C1K C1L C1G 120.0 . .
C1N C1M C1R 120.0 . .
C1N C1M P1 121.3(7) . .
C1R C1M P1 118.7(7) . .
C1O C1N C1M 120.0 . .
C1P C1O C1N 120.0 . .
C1O C1P C1Q 120.0 . .
C1R C1Q C1P 120.0 . .
C1Q C1R C1M 120.0 . .
N2AA C2A N2BA 114.5(16) . .
N2AB C2A N2BB 104(2) . .
N2AA C2A Au4 123.7(11) . .
N2BA C2A Au4 121.6(11) . .
N2AB C2A Au4 127.9(13) . .
N2BB C2A Au4 127.1(13) . .
C2A N2AA C2H 126.1(16) . .
C2A N2AA C2BA 103.0(15) . .
C2H N2AA C2BA 130.9(17) . .
C2K N2BA C2A 125.5(16) . .
C2K N2BA C2GA 127.3(16) . .
C2A N2BA C2GA 102.4(15) . .
C2CA C2BA C2GA 120.0 . .
C2CA C2BA N2AA 129.8(16) . .
C2GA C2BA N2AA 110.2(16) . .
C2DA C2CA C2BA 120.0 . .
C2CA C2DA C2EA 120.0 . .
C2FA C2EA C2DA 120.0 . .
C2GA C2FA C2EA 120.0 . .
C2FA C2GA C2BA 120.0 . .
C2FA C2GA N2BA 129.9(16) . .
C2BA C2GA N2BA 109.7(16) . .
C2A N2AB C2BB 109(3) . .
C2A N2AB C2H 118.9(19) . .
C2BB N2AB C2H 130(3) . .
C2A N2BB C2GB 111(2) . .
C2A N2BB C2K 119(2) . .
C2GB N2BB C2K 130(3) . .
C2CB C2BB C2GB 120.0 . .
C2CB C2BB N2AB 131(3) . .
C2GB C2BB N2AB 109(3) . .
C2BB C2CB C2DB 120.0 . .
C2EB C2DB C2CB 120.0 . .
C2DB C2EB C2FB 120.0 . .
C2GB C2FB C2EB 120.0 . .
C2FB C2GB C2BB 120.0 . .
C2FB C2GB N2BB 134(3) . .
C2BB C2GB N2BB 106(3) . .
N2AA C2H C2I 114.9(16) . .
N2AB C2H C2I 113.3(18) . .
N2AA C2H C2J 107.7(17) . .
N2AB C2H C2J 106.3(19) . .
C2I C2H C2J 108.9(14) . .
N2BA C2K C2M 125.9(18) . .
N2BB C2K C2M 112(2) . .
N2BA C2K C2L 101.3(18) . .
N2BB C2K C2L 114(2) . .
C2M C2K C2L 105.3(16) . .
C3B C3A C3F 120.0 . .
C3B C3A P3 118.3(6) . .
C3F C3A P3 121.6(6) . .
C3C C3B C3A 120.0 . .
C3D C3C C3B 120.0 . .
C3C C3D C3E 120.0 . .
C3F C3E C3D 120.0 . .
C3E C3F C3A 120.0 . .
C3H C3G C3L 120.0 . .
C3H C3G P3 122.1(8) . .
C3L C3G P3 117.7(8) . .
C3G C3H C3I 120.0 . .
C3J C3I C3H 120.0 . .
C3I C3J C3K 120.0 . .
C3J C3K C3L 120.0 . .
C3K C3L C3G 120.0 . .
C3N C3M C3R 120.0 . .
C3N C3M P3 116.3(7) . .
C3R C3M P3 123.4(7) . .
C3O C3N C3M 120.0 . .
C3N C3O C3P 120.0 . .
C3Q C3P C3O 120.0 . .
C3P C3Q C3R 120.0 . .
C3Q C3R C3M 120.0 . .
C4B C4A C4F 120.0 . .
C4B C4A P4 116.6(7) . .
C4F C4A P4 123.3(7) . .
C4A C4B C4C 120.0 . .
C4D C4C C4B 120.0 . .
C4E C4D C4C 120.0 . .
C4D C4E C4F 120.0 . .
C4E C4F C4A 120.0 . .
C4H C4G C4L 120.0 . .
C4H C4G P4 119.5(6) . .
C4L C4G P4 120.5(6) . .
C4I C4H C4G 120.0 . .
C4H C4I C4J 120.0 . .
C4I C4J C4K 120.0 . .
C4L C4K C4J 120.0 . .
C4K C4L C4G 120.0 . .
C4N C4M C4R 120.0 . .
C4N C4M P4 123.2(7) . .
C4R C4M P4 116.8(7) . .
C4O C4N C4M 120.0 . .
C4N C4O C4P 120.0 . .
C4Q C4P C4O 120.0 . .
C4P C4Q C4R 120.0 . .
C4Q C4R C4M 120.0 . .
C5B C5A C5F 120.0 . .
C5B C5A P5 122.6(6) . .
C5F C5A P5 117.2(6) . .
C5A C5B C5C 120.0 . .
C5B C5C C5D 120.0 . .
C5C C5D C5E 120.0 . .
C5F C5E C5D 120.0 . .
C5E C5F C5A 120.0 . .
C5H C5G C5L 120.0 . .
C5H C5G P5 116.8(7) . .
C5L C5G P5 123.2(7) . .
C5I C5H C5G 120.0 . .
C5H C5I C5J 120.0 . .
C5K C5J C5I 120.0 . .
C5L C5K C5J 120.0 . .
C5K C5L C5G 120.0 . .
C5N C5M C5R 120.0 . .
C5N C5M P5 122.1(7) . .
C5R C5M P5 117.8(7) . .
C5M C5N C5O 120.0 . .
C5P C5O C5N 120.0 . .
C5O C5P C5Q 120.0 . .
C5R C5Q C5P 120.0 . .
C5Q C5R C5M 120.0 . .
C6B C6A C6F 120.0 . .
C6B C6A P6 118.7(7) . .
C6F C6A P6 121.2(7) . .
C6A C6B C6C 120.0 . .
C6D C6C C6B 120.0 . .
C6C C6D C6E 120.0 . .
C6F C6E C6D 120.0 . .
C6E C6F C6A 120.0 . .
C6H C6G C6L 120.0 . .
C6H C6G P6 119.2(8) . .
C6L C6G P6 120.7(8) . .
C6I C6H C6G 120.0 . .
C6H C6I C6J 120.0 . .
C6I C6J C6K 120.0 . .
C6L C6K C6J 120.0 . .
C6K C6L C6G 120.0 . .
C6N C6M C6R 120.0 . .
C6N C6M P6 119.7(9) . .
C6R C6M P6 120.2(9) . .
C6O C6N C6M 120.0 . .
C6N C6O C6P 120.0 . .
C6Q C6P C6O 120.0 . .
C6P C6Q C6R 120.0 . .
C6Q C6R C6M 120.0 . .
C7B C7A C7F 120.0 . .
C7B C7A P7 120.2(6) . .
C7F C7A P7 119.8(6) . .
C7A C7B C7C 120.0 . .
C7D C7C C7B 120.0 . .
C7E C7D C7C 120.0 . .
C7D C7E C7F 120.0 . .
C7E C7F C7A 120.0 . .
C7H C7G C7L 120.0 . .
C7H C7G P7 116.6(6) . .
C7L C7G P7 123.0(6) . .
C7I C7H C7G 120.0 . .
C7J C7I C7H 120.0 . .
C7I C7J C7K 120.0 . .
C7J C7K C7L 120.0 . .
C7K C7L C7G 120.0 . .
C7N C7M C7R 120.0 . .
C7N C7M P7 120.8(5) . .
C7R C7M P7 119.2(5) . .
C7O C7N C7M 120.0 . .
C7N C7O C7P 120.0 . .
C7Q C7P C7O 120.0 . .
C7P C7Q C7R 120.0 . .
C7Q C7R C7M 120.0 . .
C8B C8A C8F 120.0 . .
C8B C8A P8 117.2(5) . .
C8F C8A P8 122.7(5) . .
C8C C8B C8A 120.0 . .
C8B C8C C8D 120.0 . .
C8E C8D C8C 120.0 . .
C8D C8E C8F 120.0 . .
C8E C8F C8A 120.0 . .
C8H C8G C8L 120.0 . .
C8H C8G P8 122.2(5) . .
C8L C8G P8 117.8(5) . .
C8I C8H C8G 120.0 . .
C8H C8I C8J 120.0 . .
C8K C8J C8I 120.0 . .
C8L C8K C8J 120.0 . .
C8K C8L C8G 120.0 . .
C8N C8M C8R 120.0 . .
C8N C8M P8 121.9(6) . .
C8R C8M P8 118.0(6) . .
C8O C8N C8M 120.0 . .
C8N C8O C8P 120.0 . .
C8O C8P C8Q 120.0 . .
C8R C8Q C8P 120.0 . .
C8Q C8R C8M 120.0 . .
Cl41 C42 Cl40 124(4) . .
Cl30 C32 Cl31 99(4) . .
Cl11 C12 Cl10 111.4(15) . .
Cl21 C22 Cl20 103(3) . .

loop_
_geom_bond_atom_site_label_1
_geom_bond_atom_site_label_2
_geom_bond_distance
_geom_bond_site_symmetry_2
Au1 Au11 2.6405(7) .
Au1 Au8 2.6555(8) .
Au1 Au7 2.6608(8) .
Au1 Au9A 2.6631(17) .
Au1 Au10 2.6735(8) .
Au1 Au5 2.6833(7) .
Au1 Au2 2.6987(8) .
Au1 Au6 2.7067(8) .
Au1 Au9B 2.710(5) .
Au1 Au3 2.7134(8) .
Au1 Au4 2.7425(8) .
Au2 P1 2.286(4) .
Au2 Au6 2.8823(9) .
Au2 Au4 2.9038(10) .
Au2 Au3 2.9044(8) .
Au2 Au5 3.0276(9) .
Au2 Au7 3.1177(8) .
Au3 Cl1 2.374(4) .
Au3 Au4 2.8368(9) .
Au3 Au8 2.8935(8) .
Au3 Au7 2.8992(8) .
Au4 C2A 2.092(16) .
Au4 Au9A 2.806(6) .
Au4 Au5 2.9221(9) .
Au4 Au9B 3.298(18) .
Au5 Cl2 2.352(3) .
Au5 Au9A 2.903(2) .
Au5 Au6 2.9599(9) .
Au5 Au10 3.0067(8) .
Au5 Au9B 3.141(12) .
Au6 P3 2.297(4) .
Au6 Au10 2.9509(9) .
Au6 Au7 2.9890(8) .
Au7 P4 2.284(4) .
Au7 Au11 2.9054(8) .
Au8 P5 2.288(4) .
Au8 Au9B 2.941(5) .
Au8 Au9A 2.9853(15) .
Au8 Au11 3.0271(9) .
Au9A Au9B 0.565(15) .
Au9A P6 2.279(5) .
Au9A Au10 3.036(4) .
Au9B P6 2.370(10) .
Au9B Au10 2.707(11) .
Au10 P7 2.292(4) .
Au10 Au11 2.8946(8) .
Au11 P8 2.281(3) .
P1 C1G 1.801(9) .
P1 C1M 1.803(10) .
P1 C1A 1.805(10) .
P3 C3M 1.816(11) .
P3 C3G 1.817(11) .
P3 C3A 1.819(9) .
P4 C4M 1.814(10) .
P4 C4G 1.834(8) .
P4 C4A 1.839(9) .
P5 C5M 1.814(9) .
P5 C5A 1.828(8) .
P5 C5G 1.832(10) .
P6 C6M 1.760(12) .
P6 C6A 1.818(10) .
P6 C6G 1.839(10) .
P7 C7M 1.817(8) .
P7 C7A 1.823(10) .
P7 C7G 1.850(9) .
P8 C8G 1.821(7) .
P8 C8M 1.831(8) .
P8 C8A 1.835(7) .
C1A C1B 1.3900 .
C1A C1F 1.3900 .
C1B C1C 1.3900 .
C1C C1D 1.3900 .
C1D C1E 1.3900 .
C1E C1F 1.3900 .
C1G C1H 1.3900 .
C1G C1L 1.3900 .
C1H C1I 1.3900 .
C1I C1J 1.3900 .
C1J C1K 1.3900 .
C1K C1L 1.3900 .
C1M C1N 1.3900 .
C1M C1R 1.3900 .
C1N C1O 1.3900 .
C1O C1P 1.3900 .
C1P C1Q 1.3900 .
C1Q C1R 1.3900 .
C2A N2AA 1.398(16) .
C2A N2BA 1.408(16) .
C2A N2AB 1.424(19) .
C2A N2BB 1.429(19) .
N2AA C2H 1.40(2) .
N2AA C2BA 1.409(16) .
N2BA C2K 1.39(2) .
N2BA C2GA 1.420(16) .
C2BA C2CA 1.3900 .
C2BA C2GA 1.3900 .
C2CA C2DA 1.3900 .
C2DA C2EA 1.3900 .
C2EA C2FA 1.3900 .
C2FA C2GA 1.3900 .
N2AB C2BB 1.425(19) .
N2AB C2H 1.48(3) .
N2BB C2GB 1.433(19) .
N2BB C2K 1.46(3) .
C2BB C2CB 1.3900 .
C2BB C2GB 1.3900 .
C2CB C2DB 1.3900 .
C2DB C2EB 1.3900 .
C2EB C2FB 1.3900 .
C2FB C2GB 1.3900 .
C2H C2I 1.525(16) .
C2H C2J 1.543(16) .
C2K C2M 1.512(16) .
C2K C2L 1.537(17) .
C3A C3B 1.3900 .
C3A C3F 1.3900 .
C3B C3C 1.3900 .
C3C C3D 1.3900 .
C3D C3E 1.3900 .
C3E C3F 1.3900 .
C3G C3H 1.3900 .
C3G C3L 1.3900 .
C3H C3I 1.3900 .
C3I C3J 1.3900 .
C3J C3K 1.3900 .
C3K C3L 1.3900 .
C3M C3N 1.3900 .
C3M C3R 1.3900 .
C3N C3O 1.3900 .
C3O C3P 1.3900 .
C3P C3Q 1.3900 .
C3Q C3R 1.3900 .
C4A C4B 1.3900 .
C4A C4F 1.3900 .
C4B C4C 1.3900 .
C4C C4D 1.3900 .
C4D C4E 1.3900 .
C4E C4F 1.3900 .
C4G C4H 1.3900 .
C4G C4L 1.3900 .
C4H C4I 1.3900 .
C4I C4J 1.3900 .
C4J C4K 1.3900 .
C4K C4L 1.3900 .
C4M C4N 1.3900 .
C4M C4R 1.3900 .
C4N C4O 1.3900 .
C4O C4P 1.3900 .
C4P C4Q 1.3900 .
C4Q C4R 1.3900 .
C5A C5B 1.3900 .
C5A C5F 1.3900 .
C5B C5C 1.3900 .
C5C C5D 1.3900 .
C5D C5E 1.3900 .
C5E C5F 1.3900 .
C5G C5H 1.3900 .
C5G C5L 1.3900 .
C5H C5I 1.3900 .
C5I C5J 1.3900 .
C5J C5K 1.3900 .
C5K C5L 1.3900 .
C5M C5N 1.3900 .
C5M C5R 1.3900 .
C5N C5O 1.3900 .
C5O C5P 1.3900 .
C5P C5Q 1.3900 .
C5Q C5R 1.3900 .
C6A C6B 1.3900 .
C6A C6F 1.3900 .
C6B C6C 1.3900 .
C6C C6D 1.3900 .
C6D C6E 1.3900 .
C6E C6F 1.3900 .
C6G C6H 1.3900 .
C6G C6L 1.3900 .
C6H C6I 1.3900 .
C6I C6J 1.3900 .
C6J C6K 1.3900 .
C6K C6L 1.3900 .
C6M C6N 1.3900 .
C6M C6R 1.3900 .
C6N C6O 1.3900 .
C6O C6P 1.3900 .
C6P C6Q 1.3900 .
C6Q C6R 1.3900 .
C7A C7B 1.3900 .
C7A C7F 1.3900 .
C7B C7C 1.3900 .
C7C C7D 1.3900 .
C7D C7E 1.3900 .
C7E C7F 1.3900 .
C7G C7H 1.3900 .
C7G C7L 1.3900 .
C7H C7I 1.3900 .
C7I C7J 1.3900 .
C7J C7K 1.3900 .
C7K C7L 1.3900 .
C7M C7N 1.3900 .
C7M C7R 1.3900 .
C7N C7O 1.3900 .
C7O C7P 1.3900 .
C7P C7Q 1.3900 .
C7Q C7R 1.3900 .
C8A C8B 1.3900 .
C8A C8F 1.3900 .
C8B C8C 1.3900 .
C8C C8D 1.3900 .
C8D C8E 1.3900 .
C8E C8F 1.3900 .
C8G C8H 1.3900 .
C8G C8L 1.3900 .
C8H C8I 1.3900 .
C8I C8J 1.3900 .
C8J C8K 1.3900 .
C8K C8L 1.3900 .
C8M C8N 1.3900 .
C8M C8R 1.3900 .
C8N C8O 1.3900 .
C8O C8P 1.3900 .
C8P C8Q 1.3900 .
C8Q C8R 1.3900 .
C42 Cl41 1.60(3) .
C42 Cl40 1.61(3) .
C32 Cl30 1.80(5) .
C32 Cl31 1.81(5) .
Cl10 C12 1.756(19) .
Cl11 C12 1.750(19) .
Cl21 C22 1.90(4) .
Cl20 C22 1.90(4) .
